data_1547871
loop_
_publ_author_name
'Wei, Peng'
'Yuan, Wei'
'Xue, Fengfeng'
'Zhou, Wei'
'Li, Ruohan'
'Zhang, Datong'
'Yi, Tao'

_publ_section_title
;
 Deformylation reaction-based probe for <i>in vivo</i> imaging of HOCl.
;
_journal_issue 2
_journal_name_full 'Chemical science'
_journal_page_first 495
_journal_page_last 501
_journal_paper_doi 10.1039/c7sc03784h
_journal_volume 9
_journal_year 2018
_chemical_formula_sum 'C19 H24 N4 O S'
_chemical_formula_weight 356.48
_space_group_crystal_system monoclinic
_space_group_IT_number 14
_space_group_name_Hall '-P 2yn'
_space_group_name_H-M_alt 'P 1 21/n 1'
_symmetry_space_group_name_Hall '-P 2yn'
_symmetry_space_group_name_H-M 'P 1 21/n 1'
_atom_sites_solution_hydrogens geom
_audit_creation_method SHELXL-2014/7
_audit_update_record
;
2017-06-13 deposited with the CCDC.
2017-11-02 downloaded from the CCDC.
;
_cell_angle_alpha 90
_cell_angle_beta 94.096(3)
_cell_angle_gamma 90
_cell_formula_units_Z 4
_cell_length_a 5.9414(11)
_cell_length_b 15.879(3)
_cell_length_c 19.207(4)
_cell_measurement_reflns_used 2271
_cell_measurement_temperature 223(2)
_cell_measurement_theta_max 24.05
_cell_measurement_theta_min 2.48
_cell_volume 1807.4(6)
_computing_cell_refinement 'Bruker SAINT'
_computing_data_collection 'Bruker APEX2'
_computing_data_reduction 'Bruker SAINT'
_computing_molecular_graphics 'Bruker SHELXTL'
_computing_publication_material 'Bruker SHELXTL'
_computing_structure_refinement 'SHELXL-2014/7 (Sheldrick, 2014)'
_computing_structure_solution 'SHELXS-97 (Sheldrick, 2008)'
_diffrn_ambient_temperature 223(2)
_diffrn_measured_fraction_theta_full 0.995
_diffrn_measured_fraction_theta_max 0.994
_diffrn_measurement_device_type 'Bruker APEX-II CCD'
_diffrn_measurement_method '\f and \w scans'
_diffrn_radiation_type MoK\a
_diffrn_radiation_wavelength 0.71073
_diffrn_reflns_av_R_equivalents 0.0532
_diffrn_reflns_av_unetI/netI 0.0609
_diffrn_reflns_Laue_measured_fraction_full 0.995
_diffrn_reflns_Laue_measured_fraction_max 0.994
_diffrn_reflns_limit_h_max 7
_diffrn_reflns_limit_h_min -7
_diffrn_reflns_limit_k_max 20
_diffrn_reflns_limit_k_min -20
_diffrn_reflns_limit_l_max 24
_diffrn_reflns_limit_l_min -15
_diffrn_reflns_number 13232
_diffrn_reflns_point_group_measured_fraction_full 0.995
_diffrn_reflns_point_group_measured_fraction_max 0.994
_diffrn_reflns_theta_full 25.242
_diffrn_reflns_theta_max 27.613
_diffrn_reflns_theta_min 1.666
_exptl_absorpt_coefficient_mu 0.194
_exptl_absorpt_correction_T_max 0.956
_exptl_absorpt_correction_T_min 0.860
_exptl_absorpt_correction_type multi-scan
_exptl_absorpt_process_details sadabs
_exptl_crystal_colour colourless
_exptl_crystal_density_diffrn 1.310
_exptl_crystal_description sheet
_exptl_crystal_F_000 760
_exptl_crystal_size_max 0.380
_exptl_crystal_size_mid 0.280
_exptl_crystal_size_min 0.080
_refine_diff_density_max 0.257
_refine_diff_density_min -0.236
_refine_diff_density_rms 0.051
_refine_ls_extinction_coef 0.0098(12)
_refine_ls_extinction_expression Fc^*^=kFc[1+0.001xFc^2^\l^3^/sin(2\q)]^-1/4^
_refine_ls_extinction_method 'SHELXL-2014/7 (Sheldrick 2014'
_refine_ls_goodness_of_fit_ref 1.010
_refine_ls_hydrogen_treatment constr
_refine_ls_matrix_type full
_refine_ls_number_parameters 233
_refine_ls_number_reflns 4176
_refine_ls_number_restraints 0
_refine_ls_restrained_S_all 1.010
_refine_ls_R_factor_all 0.0791
_refine_ls_R_factor_gt 0.0461
_refine_ls_shift/su_max 0.001
_refine_ls_shift/su_mean 0.000
_refine_ls_structure_factor_coef Fsqd
_refine_ls_weighting_details 'w=1/[\s^2^(Fo^2^)+(0.0376P)^2^+0.8497P] where P=(Fo^2^+2Fc^2^)/3'
_refine_ls_weighting_scheme calc
_refine_ls_wR_factor_gt 0.0991
_refine_ls_wR_factor_ref 0.1139
_reflns_Friedel_coverage 0.000
_reflns_number_gt 2870
_reflns_number_total 4176
_reflns_threshold_expression 'I > 2\s(I)'
_cod_data_source_file c7sc03784h5.cif
_cod_data_source_block mo_70223a
_cod_depositor_comments 'Adding full bibliography for 1547871--1547872.cif.'
_cod_database_code 1547871
_shelx_shelxl_version_number 2014/7
_shelx_space_group_comment
; 
The symmetry employed for this shelxl refinement is uniquely defined 
by the following loop, which should always be used as a source of 
symmetry information in preference to the above space-group names. 
They are only intended as comments. 
;
_shelx_estimated_absorpt_t_min 0.930
_shelx_estimated_absorpt_t_max 0.985

loop_
_space_group_symop_operation_xyz
'x, y, z'
'-x+1/2, y+1/2, -z+1/2'
'-x, -y, -z'
'x-1/2, -y-1/2, z-1/2'

loop_
_atom_site_label
_atom_site_type_symbol
_atom_site_fract_x
_atom_site_fract_y
_atom_site_fract_z
_atom_site_U_iso_or_equiv
_atom_site_adp_type
_atom_site_occupancy
_atom_site_site_symmetry_order
_atom_site_calc_flag
_atom_site_refinement_flags_posn
_atom_site_refinement_flags_adp
S1 S -0.30927(9) 0.82091(4) 0.16305(3) 0.03196(16) Uani 1 1 d . .
N1 N 0.1069(3) 0.71929(10) 0.15574(8) 0.0283(4) Uani 1 1 d . .
N2 N 0.1108(3) 0.58123(10) 0.19842(9) 0.0333(4) Uani 1 1 d . .
N3 N -0.0098(3) 0.85657(11) 0.42151(9) 0.0318(4) Uani 1 1 d . .
N4 N -0.1103(3) 0.92479(13) -0.07897(10) 0.0454(5) Uani 1 1 d . .
O1 O 0.2906(3) 0.61292(10) 0.10231(9) 0.0525(5) Uani 1 1 d . .
C1 C -0.1046(3) 0.80523(12) 0.23347(10) 0.0254(4) Uani 1 1 d . .
C2 C 0.0848(3) 0.75705(12) 0.22244(10) 0.0254(4) Uani 1 1 d . .
C3 C 0.2484(3) 0.74726(12) 0.27701(10) 0.0284(5) Uani 1 1 d . .
H3 H 0.3822 0.7182 0.2693 0.034 Uiso 1 1 calc R U
C4 C 0.2181(3) 0.77942(12) 0.34235(10) 0.0281(4) Uani 1 1 d . .
H4 H 0.3296 0.7704 0.3788 0.034 Uiso 1 1 calc R U
C5 C 0.0231(3) 0.82555(12) 0.35552(10) 0.0252(4) Uani 1 1 d . .
C6 C -0.1347(3) 0.83972(12) 0.29882(10) 0.0268(4) Uani 1 1 d . .
H6 H -0.2627 0.8730 0.3051 0.032 Uiso 1 1 calc R U
C7 C -0.1285(3) 0.82287(12) 0.09331(10) 0.0258(4) Uani 1 1 d . .
C8 C 0.0635(3) 0.77198(12) 0.09596(10) 0.0263(4) Uani 1 1 d . .
C9 C 0.1995(3) 0.77494(13) 0.04017(11) 0.0294(5) Uani 1 1 d . .
H9 H 0.3326 0.7428 0.0417 0.035 Uiso 1 1 calc R U
C10 C 0.1422(4) 0.82451(13) -0.01771(11) 0.0316(5) Uani 1 1 d . .
H10 H 0.2353 0.8242 -0.0553 0.038 Uiso 1 1 calc R U
C11 C -0.0516(4) 0.87521(13) -0.02156(11) 0.0305(5) Uani 1 1 d . .
C12 C -0.1845(3) 0.87398(13) 0.03619(10) 0.0286(4) Uani 1 1 d . .
H12 H -0.3133 0.9084 0.0360 0.034 Uiso 1 1 calc R U
C13 C 0.1759(4) 0.63585(13) 0.14898(11) 0.0314(5) Uani 1 1 d . .
C14 C 0.2059(4) 0.49676(13) 0.19665(12) 0.0396(6) Uani 1 1 d . .
H14A H 0.1320 0.4655 0.1581 0.059 Uiso 1 1 calc R U
H14B H 0.1829 0.4681 0.2402 0.059 Uiso 1 1 calc R U
H14C H 0.3663 0.5004 0.1905 0.059 Uiso 1 1 calc R U
C15 C -0.1025(4) 0.58929(15) 0.23103(14) 0.0468(6) Uani 1 1 d . .
H15A H -0.0755 0.6145 0.2769 0.070 Uiso 1 1 calc R U
H15B H -0.1694 0.5340 0.2356 0.070 Uiso 1 1 calc R U
H15C H -0.2045 0.6247 0.2023 0.070 Uiso 1 1 calc R U
C16 C 0.1742(4) 0.85784(15) 0.47491(11) 0.0378(5) Uani 1 1 d . .
H16A H 0.2423 0.8024 0.4789 0.057 Uiso 1 1 calc R U
H16B H 0.1174 0.8735 0.5192 0.057 Uiso 1 1 calc R U
H16C H 0.2865 0.8985 0.4625 0.057 Uiso 1 1 calc R U
C17 C -0.1908(4) 0.91605(15) 0.42981(12) 0.0420(6) Uani 1 1 d . .
H17A H -0.1622 0.9673 0.4044 0.063 Uiso 1 1 calc R U
H17B H -0.1987 0.9290 0.4789 0.063 Uiso 1 1 calc R U
H17C H -0.3328 0.8916 0.4117 0.063 Uiso 1 1 calc R U
C18 C 0.0390(4) 0.93405(16) -0.13449(12) 0.0424(6) Uani 1 1 d . .
H18A H 0.1711 0.9660 -0.1177 0.064 Uiso 1 1 calc R U
H18B H -0.0389 0.9636 -0.1733 0.064 Uiso 1 1 calc R U
H18C H 0.0851 0.8788 -0.1498 0.064 Uiso 1 1 calc R U
C19 C -0.3065(4) 0.97765(16) -0.08098(13) 0.0464(6) Uani 1 1 d . .
H19A H -0.4391 0.9434 -0.0753 0.070 Uiso 1 1 calc R U
H19B H -0.3232 1.0067 -0.1255 0.070 Uiso 1 1 calc R U
H19C H -0.2899 1.0186 -0.0435 0.070 Uiso 1 1 calc R U

loop_
_atom_site_aniso_label
_atom_site_aniso_U_11
_atom_site_aniso_U_22
_atom_site_aniso_U_33
_atom_site_aniso_U_23
_atom_site_aniso_U_13
_atom_site_aniso_U_12
S1 0.0253(3) 0.0478(3) 0.0231(3) -0.0015(2) 0.0036(2) 0.0046(2)
N1 0.0361(10) 0.0274(9) 0.0220(9) -0.0020(7) 0.0059(7) 0.0065(7)
N2 0.0415(10) 0.0257(9) 0.0340(10) -0.0020(7) 0.0121(8) 0.0032(8)
N3 0.0353(10) 0.0388(10) 0.0213(9) -0.0049(7) 0.0032(7) 0.0046(8)
N4 0.0450(12) 0.0608(13) 0.0317(11) 0.0162(9) 0.0120(9) 0.0155(10)
O1 0.0786(13) 0.0399(9) 0.0430(10) 0.0003(8) 0.0317(9) 0.0208(9)
C1 0.0259(10) 0.0280(10) 0.0222(10) -0.0004(8) 0.0020(8) -0.0007(8)
C2 0.0298(10) 0.0251(10) 0.0219(10) -0.0032(8) 0.0054(8) 0.0007(8)
C3 0.0308(11) 0.0260(10) 0.0287(11) 0.0005(8) 0.0049(9) 0.0059(8)
C4 0.0308(11) 0.0288(11) 0.0244(11) 0.0014(8) 0.0001(8) 0.0022(9)
C5 0.0298(10) 0.0236(10) 0.0227(10) -0.0009(8) 0.0051(8) -0.0029(8)
C6 0.0278(10) 0.0282(10) 0.0253(10) -0.0012(8) 0.0081(8) 0.0020(8)
C7 0.0256(10) 0.0311(10) 0.0209(10) -0.0051(8) 0.0033(8) 0.0002(9)
C8 0.0296(10) 0.0272(10) 0.0219(10) -0.0032(8) 0.0010(8) 0.0002(8)
C9 0.0286(10) 0.0312(11) 0.0290(11) -0.0034(9) 0.0055(9) 0.0044(9)
C10 0.0325(11) 0.0371(12) 0.0261(11) -0.0021(9) 0.0087(9) -0.0008(9)
C11 0.0325(11) 0.0351(11) 0.0240(11) -0.0002(9) 0.0034(9) -0.0005(9)
C12 0.0260(10) 0.0333(11) 0.0265(11) -0.0023(9) 0.0014(8) 0.0023(9)
C13 0.0381(12) 0.0293(11) 0.0273(11) -0.0048(9) 0.0050(9) 0.0055(9)
C14 0.0491(14) 0.0292(12) 0.0406(14) -0.0047(10) 0.0029(11) 0.0035(10)
C15 0.0475(14) 0.0393(13) 0.0564(16) -0.0025(12) 0.0235(13) -0.0046(11)
C16 0.0398(13) 0.0502(14) 0.0235(11) -0.0041(10) 0.0021(9) -0.0019(11)
C17 0.0494(14) 0.0516(14) 0.0261(12) -0.0050(10) 0.0097(10) 0.0131(11)
C18 0.0441(14) 0.0542(15) 0.0292(12) 0.0083(11) 0.0052(10) -0.0012(11)
C19 0.0446(14) 0.0566(15) 0.0379(14) 0.0137(12) 0.0013(11) 0.0089(12)

loop_
_atom_type_symbol
_atom_type_description
_atom_type_scat_dispersion_real
_atom_type_scat_dispersion_imag
_atom_type_scat_source
C C 0.0033 0.0016 'International Tables Vol C Tables 4.2.6.8 and 6.1.1.4'
H H 0.0000 0.0000 'International Tables Vol C Tables 4.2.6.8 and 6.1.1.4'
N N 0.0061 0.0033 'International Tables Vol C Tables 4.2.6.8 and 6.1.1.4'
O O 0.0106 0.0060 'International Tables Vol C Tables 4.2.6.8 and 6.1.1.4'
S S 0.1246 0.1234 'International Tables Vol C Tables 4.2.6.8 and 6.1.1.4'

loop_
_geom_angle_atom_site_label_1
_geom_angle_atom_site_label_2
_geom_angle_atom_site_label_3
_geom_angle
C1 S1 C7 99.17(9)
C13 N1 C2 121.88(16)
C13 N1 C8 121.22(16)
C2 N1 C8 116.86(16)
C13 N2 C14 116.10(17)
C13 N2 C15 122.81(19)
C14 N2 C15 116.18(18)
C5 N3 C16 120.33(17)
C5 N3 C17 119.11(17)
C16 N3 C17 116.28(17)
C11 N4 C19 120.94(18)
C11 N4 C18 121.02(19)
C19 N4 C18 117.50(18)
C2 C1 C6 120.76(18)
C2 C1 S1 118.71(15)
C6 C1 S1 120.52(15)
C3 C2 C1 118.56(17)
C3 C2 N1 121.78(17)
C1 C2 N1 119.66(18)
C4 C3 C2 121.11(18)
C3 C4 C5 121.25(19)
N3 C5 C6 121.47(17)
N3 C5 C4 121.36(18)
C6 C5 C4 117.16(17)
C1 C6 C5 120.96(18)
C12 C7 C8 121.13(18)
C12 C7 S1 118.91(15)
C8 C7 S1 119.94(15)
C9 C8 C7 118.13(18)
C9 C8 N1 123.96(18)
C7 C8 N1 117.91(17)
C10 C9 C8 121.05(19)
C9 C10 C11 121.50(19)
N4 C11 C10 121.99(19)
N4 C11 C12 120.92(19)
C10 C11 C12 117.10(19)
C7 C12 C11 121.04(19)
O1 C13 N2 121.57(19)
O1 C13 N1 122.35(19)
N2 C13 N1 116.07(17)

loop_
_geom_bond_atom_site_label_1
_geom_bond_atom_site_label_2
_geom_bond_distance
S1 C1 1.771(2)
S1 C7 1.7758(19)
N1 C13 1.396(3)
N1 C2 1.429(2)
N1 C8 1.429(3)
N2 C13 1.362(3)
N2 C14 1.457(3)
N2 C15 1.459(3)
N3 C5 1.386(2)
N3 C16 1.445(3)
N3 C17 1.449(3)
N4 C11 1.379(3)
N4 C19 1.435(3)
N4 C18 1.442(3)
O1 C13 1.220(2)
C1 C2 1.390(3)
C1 C6 1.393(3)
C2 C3 1.386(3)
C3 C4 1.378(3)
C4 C5 1.408(3)
C5 C6 1.404(3)
C7 C12 1.386(3)
C7 C8 1.396(3)
C8 C9 1.388(3)
C9 C10 1.385(3)
C10 C11 1.402(3)
C11 C12 1.407(3)

loop_
_geom_torsion_atom_site_label_1
_geom_torsion_atom_site_label_2
_geom_torsion_atom_site_label_3
_geom_torsion_atom_site_label_4
_geom_torsion
C7 S1 C1 C2 -33.49(17)
C7 S1 C1 C6 147.27(16)
C6 C1 C2 C3 -2.9(3)
S1 C1 C2 C3 177.85(15)
C6 C1 C2 N1 177.25(17)
S1 C1 C2 N1 -2.0(3)
C13 N1 C2 C3 45.2(3)
C8 N1 C2 C3 -132.4(2)
C13 N1 C2 C1 -135.0(2)
C8 N1 C2 C1 47.4(3)
C1 C2 C3 C4 4.5(3)
N1 C2 C3 C4 -175.72(18)
C2 C3 C4 C5 -1.9(3)
C16 N3 C5 C6 -166.14(19)
C17 N3 C5 C6 -10.2(3)
C16 N3 C5 C4 13.0(3)
C17 N3 C5 C4 168.92(19)
C3 C4 C5 N3 178.73(19)
C3 C4 C5 C6 -2.1(3)
C2 C1 C6 C5 -1.1(3)
S1 C1 C6 C5 178.08(15)
N3 C5 C6 C1 -177.23(18)
C4 C5 C6 C1 3.6(3)
C1 S1 C7 C12 -146.78(16)
C1 S1 C7 C8 34.66(18)
C12 C7 C8 C9 1.0(3)
S1 C7 C8 C9 179.56(15)
C12 C7 C8 N1 -178.34(18)
S1 C7 C8 N1 0.2(3)
C13 N1 C8 C9 -42.8(3)
C2 N1 C8 C9 134.8(2)
C13 N1 C8 C7 136.5(2)
C2 N1 C8 C7 -45.9(3)
C7 C8 C9 C10 -2.4(3)
N1 C8 C9 C10 176.95(19)
C8 C9 C10 C11 1.7(3)
C19 N4 C11 C10 -178.5(2)
C18 N4 C11 C10 -7.1(3)
C19 N4 C11 C12 1.1(3)
C18 N4 C11 C12 172.5(2)
C9 C10 C11 N4 -179.9(2)
C9 C10 C11 C12 0.4(3)
C8 C7 C12 C11 1.1(3)
S1 C7 C12 C11 -177.48(16)
N4 C11 C12 C7 178.6(2)
C10 C11 C12 C7 -1.8(3)
C14 N2 C13 O1 6.4(3)
C15 N2 C13 O1 -147.8(2)
C14 N2 C13 N1 -172.57(19)
C15 N2 C13 N1 33.2(3)
C2 N1 C13 O1 -145.8(2)
C8 N1 C13 O1 31.7(3)
C2 N1 C13 N2 33.1(3)
C8 N1 C13 N2 -149.37(19)
